data_2221848
loop_
_publ_author_name
'Ketuly, Kamal Aziz'
'A. Hadi, A. Hamid'
'Ng, Seik Weng'

_publ_section_title (20<i>S</i>)-22-Iodomethyl-6\b-methoxy-3\a,5-dihydro-3'<i>H</i>-cyclopropa[3\a,5]-5\a-pregnane
_journal_coeditor_code TK2434
_journal_issue 5
_journal_name_full 'Acta Crystallographica Section E'
_journal_page_first o1125
_journal_paper_doi 10.1107/S1600536809014597
_journal_volume 65
_journal_year 2009
_chemical_formula_iupac 'C23 H37 I O'
_chemical_formula_moiety 'C23 H37 I O'
_chemical_formula_sum 'C23 H37 I O'
_chemical_formula_weight 456.43
_chemical_name_systematic
;
(20<i>S</i>)-22-Iodomethyl-6\b-methoxy-3\a,5-dihydro-3'<i>H/i>-
cyclopropa[3\a,5]-5\a-pregnane
;
_space_group_IT_number 4
_symmetry_cell_setting monoclinic
_symmetry_space_group_name_Hall 'P 2yb'
_symmetry_space_group_name_H-M 'P 1 21 1'
_atom_sites_solution_hydrogens geom
_atom_sites_solution_primary direct
_atom_sites_solution_secondary difmap
_audit_creation_method SHELXL-97
_cell_angle_alpha 90
_cell_angle_beta 100.5930(10)
_cell_angle_gamma 90
_cell_formula_units_Z 2
_cell_length_a 7.40010(10)
_cell_length_b 9.88620(10)
_cell_length_c 14.8768(2)
_cell_measurement_reflns_used 7037
_cell_measurement_temperature 100(2)
_cell_measurement_theta_max 28.3
_cell_measurement_theta_min 2.5
_cell_volume 1069.82(2)
_computing_cell_refinement 'SAINT (Bruker, 2008)'
_computing_data_collection 'APEX2 (Bruker, 2008)'
_computing_data_reduction 'SAINT (Bruker, 2008)'
_computing_molecular_graphics 'X-SEED (Barbour, 2001)'
_computing_publication_material 'publCIF (Westrip, 2009)'
_computing_structure_refinement 'SHELXL97 (Sheldrick, 2008)'
_computing_structure_solution 'SHELXS97 (Sheldrick, 2008)'
_diffrn_ambient_temperature 100(2)
_diffrn_measured_fraction_theta_full 1.000
_diffrn_measured_fraction_theta_max 1.000
_diffrn_measurement_device_type 'Bruker SMART APEX'
_diffrn_measurement_method \w
_diffrn_radiation_monochromator graphite
_diffrn_radiation_source 'fine-focus sealed tube'
_diffrn_radiation_type MoK\a
_diffrn_radiation_wavelength 0.71073
_diffrn_reflns_av_R_equivalents 0.021
_diffrn_reflns_av_sigmaI/netI 0.035
_diffrn_reflns_limit_h_max 9
_diffrn_reflns_limit_h_min -9
_diffrn_reflns_limit_k_max 12
_diffrn_reflns_limit_k_min -12
_diffrn_reflns_limit_l_max 19
_diffrn_reflns_limit_l_min -18
_diffrn_reflns_number 10136
_diffrn_reflns_theta_full 27.5
_diffrn_reflns_theta_max 27.5
_diffrn_reflns_theta_min 1.4
_diffrn_standards_decay_% 0
_diffrn_standards_interval_count 0
_diffrn_standards_interval_time 0
_diffrn_standards_number 0
_exptl_absorpt_coefficient_mu 1.505
_exptl_absorpt_correction_T_max 0.746
_exptl_absorpt_correction_T_min 0.605
_exptl_absorpt_correction_type multi-scan
_exptl_absorpt_process_details '(SADABS; Sheldrick, 1996)'
_exptl_crystal_colour Colorless
_exptl_crystal_density_diffrn 1.417
_exptl_crystal_density_method 'not measured'
_exptl_crystal_description Wedge
_exptl_crystal_F_000 472
_exptl_crystal_size_max 0.35
_exptl_crystal_size_mid 0.20
_exptl_crystal_size_min 0.05
_refine_diff_density_max 1.08
_refine_diff_density_min -0.40
_refine_ls_abs_structure_details 'Flack (1983), 2124 Friedel pairs'
_refine_ls_abs_structure_Flack 0.000(10)
_refine_ls_extinction_method none
_refine_ls_goodness_of_fit_ref 0.91
_refine_ls_hydrogen_treatment constr
_refine_ls_matrix_type full
_refine_ls_number_parameters 226
_refine_ls_number_reflns 4895
_refine_ls_number_restraints 1
_refine_ls_restrained_S_all 0.91
_refine_ls_R_factor_all 0.025
_refine_ls_R_factor_gt 0.023
_refine_ls_shift/su_max 0.001
_refine_ls_shift/su_mean 0.001
_refine_ls_structure_factor_coef Fsqd
_refine_ls_weighting_details 'calc w=1/[\s^2^(Fo^2^)+(0.0354P)^2^+0.1213P] where P=(Fo^2^+2Fc^2^)/3'
_refine_ls_weighting_scheme calc
_refine_ls_wR_factor_gt 0.056
_refine_ls_wR_factor_ref 0.057
_reflns_number_gt 4652
_reflns_number_total 4895
_reflns_threshold_expression I>2\s(I)
_cod_data_source_file tk2434.cif
_cod_data_source_block I
_cod_depositor_comments
;
The following automatic conversions were performed:
'_symmetry_cell_setting' value 'Monoclinic' changed to 'monoclinic'
according to '/home/saulius/struct/CIF-dictionaries/cif_core.dic'
dictionary named 'cif_core.dic' version 2.4.1 from
2010-06-29.

'_exptl_absorpt_correction_type' value 'Multi-scan' changed
to 'multi-scan' according to
'/home/saulius/struct/CIF-dictionaries/cif_core.dic' dictionary named
'cif_core.dic' version 2.4.1 from 2010-06-29.

Automatic conversion script
Id: cif_fix_enum 1527 2010-12-29 10:47:43Z saulius 

The following automatic conversions were performed:

'_symmetry_cell_setting' value 'Monoclinic' changed to 'monoclinic'
according to /home/saulius/struct/CIF-dictionaries/cif_core.dic
dictionary named 'cif_core.dic' version 2.4.1 from
2010-06-29.

'_exptl_absorpt_correction_type' value 'Multi-scan'
changed to 'multi-scan' according to
/home/saulius/struct/CIF-dictionaries/cif_core.dic dictionary named
'cif_core.dic' version 2.4.1 from 2010-06-29.

Automatic conversion script
Id: cif_fix_values 1715 2011-07-08 13:25:40Z adriana 
;
_cod_original_sg_symbol_H-M 'P 21'
_cod_database_code 2221848
_cod_database_fobs_code 2221848

loop_
_symmetry_equiv_pos_as_xyz
'x, y, z'
'-x, y+1/2, -z'

loop_
_atom_site_type_symbol
_atom_site_label
_atom_site_fract_x
_atom_site_fract_y
_atom_site_fract_z
_atom_site_U_iso_or_equiv
_atom_site_adp_type
_atom_site_calc_flag
_atom_site_refinement_flags
_atom_site_occupancy
_atom_site_disorder_assembly
_atom_site_disorder_group
I I1 0.49950(2) 0.50001(3) 0.779194(9) 0.03191(5) Uani d . 1 . .
O O1 0.4077(3) 0.27281(19) 0.11997(13) 0.0285(4) Uani d . 1 . .
C C1 0.4448(4) 0.2961(3) 0.72899(18) 0.0265(5) Uani d . 1 . .
H H1A 0.5622 0.2548 0.7202 0.032 Uiso calc R 1 . .
H H1B 0.3986 0.2429 0.7764 0.032 Uiso calc R 1 . .
C C2 0.3067(3) 0.2842(2) 0.63954(17) 0.0233(5) Uani d . 1 . .
H H2 0.2940 0.1854 0.6254 0.028 Uiso calc R 1 . .
C C3 0.1162(4) 0.3333(3) 0.6515(2) 0.0348(6) Uani d . 1 . .
H H3A 0.0803 0.2868 0.7037 0.052 Uiso calc R 1 . .
H H3B 0.0265 0.3133 0.5960 0.052 Uiso calc R 1 . .
H H3C 0.1199 0.4310 0.6625 0.052 Uiso calc R 1 . .
C C4 0.3755(3) 0.3500(2) 0.55863(16) 0.0178(4) Uani d . 1 . .
H H4 0.3838 0.4495 0.5706 0.021 Uiso calc R 1 . .
C C5 0.5707(3) 0.3009(2) 0.54875(17) 0.0203(5) Uani d . 1 . .
H H5A 0.6658 0.3619 0.5824 0.024 Uiso calc R 1 . .
H H5B 0.5932 0.2083 0.5736 0.024 Uiso calc R 1 . .
C C6 0.5768(3) 0.3026(3) 0.44530(17) 0.0221(5) Uani d . 1 . .
H H6A 0.6860 0.3525 0.4333 0.027 Uiso calc R 1 . .
H H6B 0.5794 0.2096 0.4210 0.027 Uiso calc R 1 . .
C C7 0.3996(3) 0.3752(2) 0.40278(15) 0.0155(4) Uani d . 1 . .
H H7 0.4223 0.4735 0.4163 0.019 Uiso calc R 1 . .
C C8 0.2589(3) 0.3300(2) 0.46145(16) 0.0168(4) Uani d . 1 . .
C C9 0.2055(3) 0.1797(2) 0.44589(18) 0.0241(5) Uani d . 1 . .
H H9A 0.1182 0.1546 0.4852 0.036 Uiso calc R 1 . .
H H9B 0.3159 0.1234 0.4609 0.036 Uiso calc R 1 . .
H H9C 0.1485 0.1658 0.3817 0.036 Uiso calc R 1 . .
C C10 0.0911(3) 0.4223(2) 0.43631(16) 0.0188(5) Uani d . 1 . .
H H10A -0.0048 0.3943 0.4710 0.023 Uiso calc R 1 . .
H H10B 0.1267 0.5166 0.4536 0.023 Uiso calc R 1 . .
C C11 0.0133(3) 0.4157(2) 0.33377(16) 0.0198(5) Uani d . 1 . .
H H11A -0.0922 0.4785 0.3196 0.024 Uiso calc R 1 . .
H H11B -0.0330 0.3231 0.3182 0.024 Uiso calc R 1 . .
C C12 0.1541(3) 0.4519(2) 0.27403(15) 0.0162(4) Uani d . 1 . .
H H12 0.1914 0.5476 0.2893 0.019 Uiso calc R 1 . .
C C13 0.3311(3) 0.3658(2) 0.29976(15) 0.0163(4) Uani d . 1 . .
H H13 0.3017 0.2693 0.2829 0.020 Uiso calc R 1 . .
C C14 0.4773(3) 0.4161(2) 0.24774(17) 0.0191(4) Uani d . 1 . .
H H14A 0.5117 0.5099 0.2671 0.023 Uiso calc R 1 . .
H H14B 0.5885 0.3591 0.2638 0.023 Uiso calc R 1 . .
C C15 0.4129(3) 0.4134(2) 0.14454(16) 0.0203(5) Uani d . 1 . .
H H15 0.5056 0.4607 0.1146 0.024 Uiso calc R 1 . .
C C16 0.4180(4) 0.2496(3) 0.02721(19) 0.0359(7) Uani d . 1 . .
H H16A 0.4122 0.1522 0.0149 0.054 Uiso calc R 1 . .
H H16B 0.5341 0.2859 0.0146 0.054 Uiso calc R 1 . .
H H16C 0.3148 0.2948 -0.0121 0.054 Uiso calc R 1 . .
C C17 0.2296(3) 0.4825(3) 0.11759(14) 0.0199(5) Uani d . 1 . .
C C18 0.1735(4) 0.5323(2) 0.01961(17) 0.0261(6) Uani d . 1 . .
H H18A 0.2623 0.5201 -0.0221 0.031 Uiso calc R 1 . .
H H18B 0.0427 0.5230 -0.0098 0.031 Uiso calc R 1 . .
C C19 0.2204(4) 0.6337(3) 0.09593(17) 0.0240(5) Uani d . 1 . .
H H19 0.3374 0.6863 0.1017 0.029 Uiso calc R 1 . .
C C20 0.0609(4) 0.6938(3) 0.1333(2) 0.0260(6) Uani d . 1 . .
H H20A -0.0077 0.7597 0.0898 0.031 Uiso calc R 1 . .
H H20B 0.1044 0.7396 0.1925 0.031 Uiso calc R 1 . .
C C21 -0.0598(3) 0.5708(3) 0.14540(17) 0.0229(5) Uani d . 1 . .
H H21A -0.1483 0.5526 0.0882 0.027 Uiso calc R 1 . .
H H21B -0.1295 0.5874 0.1952 0.027 Uiso calc R 1 . .
C C22 0.0730(3) 0.4498(2) 0.16951(16) 0.0189(4) Uani d . 1 . .
C C23 -0.0222(4) 0.3158(3) 0.13919(19) 0.0249(5) Uani d . 1 . .
H H23A 0.0645 0.2411 0.1560 0.037 Uiso calc R 1 . .
H H23B -0.0640 0.3166 0.0727 0.037 Uiso calc R 1 . .
H H23C -0.1282 0.3039 0.1694 0.037 Uiso calc R 1 . .

loop_
_atom_site_aniso_label
_atom_site_aniso_U_11
_atom_site_aniso_U_22
_atom_site_aniso_U_33
_atom_site_aniso_U_12
_atom_site_aniso_U_13
_atom_site_aniso_U_23
I1 0.04946(10) 0.02171(7) 0.02581(8) -0.00363(10) 0.01026(6) 0.00349(9)
O1 0.0350(10) 0.0228(9) 0.0314(10) 0.0019(7) 0.0159(8) -0.0082(8)
C1 0.0330(13) 0.0179(12) 0.0293(13) 0.0001(10) 0.0075(11) 0.0068(10)
C2 0.0240(12) 0.0204(12) 0.0264(12) -0.0007(9) 0.0070(10) 0.0073(10)
C3 0.0265(13) 0.0503(18) 0.0310(14) 0.0035(12) 0.0141(11) 0.0173(13)
C4 0.0161(10) 0.0155(10) 0.0222(11) 0.0004(8) 0.0047(8) 0.0032(8)
C5 0.0161(10) 0.0167(11) 0.0281(12) 0.0010(8) 0.0040(9) 0.0031(9)
C6 0.0156(10) 0.0223(12) 0.0301(13) 0.0035(9) 0.0085(9) 0.0004(10)
C7 0.0121(9) 0.0142(10) 0.0215(11) -0.0001(8) 0.0062(8) -0.0012(8)
C8 0.0137(9) 0.0134(10) 0.0241(11) -0.0021(8) 0.0057(8) 0.0006(8)
C9 0.0254(12) 0.0174(11) 0.0298(13) -0.0069(9) 0.0063(10) -0.0003(10)
C10 0.0128(10) 0.0220(12) 0.0227(12) 0.0015(8) 0.0059(8) 0.0000(9)
C11 0.0107(10) 0.0243(12) 0.0247(12) 0.0024(8) 0.0042(9) 0.0018(9)
C12 0.0138(9) 0.0169(9) 0.0185(11) -0.0002(7) 0.0045(8) -0.0011(8)
C13 0.0128(9) 0.0148(10) 0.0221(11) -0.0003(8) 0.0052(8) -0.0041(8)
C14 0.0144(10) 0.0213(12) 0.0232(11) -0.0006(8) 0.0075(8) -0.0032(9)
C15 0.0196(11) 0.0209(11) 0.0226(12) -0.0004(9) 0.0093(9) -0.0053(9)
C16 0.0444(17) 0.0369(15) 0.0239(14) 0.0115(13) -0.0005(12) -0.0120(11)
C17 0.0191(9) 0.0223(16) 0.0195(9) -0.0019(10) 0.0063(7) -0.0023(10)
C18 0.0302(12) 0.0283(17) 0.0206(11) -0.0009(9) 0.0071(9) -0.0012(9)
C19 0.0279(12) 0.0218(11) 0.0243(12) -0.0006(9) 0.0099(10) -0.0002(10)
C20 0.0295(14) 0.0219(13) 0.0287(14) 0.0022(11) 0.0111(12) 0.0036(10)
C21 0.0190(12) 0.0274(14) 0.0229(12) 0.0043(10) 0.0053(9) 0.0031(10)
C22 0.0177(11) 0.0217(10) 0.0176(11) -0.0015(8) 0.0040(9) -0.0014(8)
C23 0.0217(12) 0.0286(14) 0.0239(13) -0.0046(11) 0.0029(11) -0.0042(10)

loop_
_atom_type_symbol
_atom_type_description
_atom_type_scat_dispersion_real
_atom_type_scat_dispersion_imag
_atom_type_scat_source
C C 0.0033 0.0016 'International Tables Vol C Tables 4.2.6.8 and 6.1.1.4'
H H 0.0000 0.0000 'International Tables Vol C Tables 4.2.6.8 and 6.1.1.4'
O O 0.0106 0.0060 'International Tables Vol C Tables 4.2.6.8 and 6.1.1.4'
I I -0.4742 1.8119 'International Tables Vol C Tables 4.2.6.8 and 6.1.1.4'

loop_
_geom_angle_atom_site_label_1
_geom_angle_atom_site_label_2
_geom_angle_atom_site_label_3
_geom_angle_site_symmetry_1
_geom_angle_site_symmetry_3
_geom_angle
_geom_angle_publ_flag
C16 O1 C15 . . 113.7(2) ?
C2 C1 I1 . . 115.24(16) ?
C2 C1 H1A . . 108.5 ?
I1 C1 H1A . . 108.5 ?
C2 C1 H1B . . 108.5 ?
I1 C1 H1B . . 108.5 ?
H1A C1 H1B . . 107.5 ?
C1 C2 C3 . . 110.9(2) ?
C1 C2 C4 . . 112.66(19) ?
C3 C2 C4 . . 113.7(2) ?
C1 C2 H2 . . 106.3 ?
C3 C2 H2 . . 106.3 ?
C4 C2 H2 . . 106.3 ?
C2 C3 H3A . . 109.5 ?
C2 C3 H3B . . 109.5 ?
H3A C3 H3B . . 109.5 ?
C2 C3 H3C . . 109.5 ?
H3A C3 H3C . . 109.5 ?
H3B C3 H3C . . 109.5 ?
C2 C4 C5 . . 112.93(19) ?
C2 C4 C8 . . 117.91(18) ?
C5 C4 C8 . . 103.81(18) ?
C2 C4 H4 . . 107.2 ?
C5 C4 H4 . . 107.2 ?
C8 C4 H4 . . 107.2 ?
C6 C5 C4 . . 106.72(18) ?
C6 C5 H5A . . 110.4 ?
C4 C5 H5A . . 110.4 ?
C6 C5 H5B . . 110.4 ?
C4 C5 H5B . . 110.4 ?
H5A C5 H5B . . 108.6 ?
C7 C6 C5 . . 103.72(17) ?
C7 C6 H6A . . 111.0 ?
C5 C6 H6A . . 111.0 ?
C7 C6 H6B . . 111.0 ?
C5 C6 H6B . . 111.0 ?
H6A C6 H6B . . 109.0 ?
C13 C7 C6 . . 119.24(18) ?
C13 C7 C8 . . 114.63(18) ?
C6 C7 C8 . . 104.30(18) ?
C13 C7 H7 . . 105.9 ?
C6 C7 H7 . . 105.9 ?
C8 C7 H7 . . 105.9 ?
C10 C8 C9 . . 111.27(18) ?
C10 C8 C7 . . 106.90(18) ?
C9 C8 C7 . . 112.00(19) ?
C10 C8 C4 . . 116.00(18) ?
C9 C8 C4 . . 110.17(19) ?
C7 C8 C4 . . 99.95(16) ?
C8 C9 H9A . . 109.5 ?
C8 C9 H9B . . 109.5 ?
H9A C9 H9B . . 109.5 ?
C8 C9 H9C . . 109.5 ?
H9A C9 H9C . . 109.5 ?
H9B C9 H9C . . 109.5 ?
C11 C10 C8 . . 110.97(18) ?
C11 C10 H10A . . 109.4 ?
C8 C10 H10A . . 109.4 ?
C11 C10 H10B . . 109.4 ?
C8 C10 H10B . . 109.4 ?
H10A C10 H10B . . 108.0 ?
C10 C11 C12 . . 113.42(18) ?
C10 C11 H11A . . 108.9 ?
C12 C11 H11A . . 108.9 ?
C10 C11 H11B . . 108.9 ?
C12 C11 H11B . . 108.9 ?
H11A C11 H11B . . 107.7 ?
C11 C12 C13 . . 111.24(18) ?
C11 C12 C22 . . 113.39(18) ?
C13 C12 C22 . . 113.05(18) ?
C11 C12 H12 . . 106.2 ?
C13 C12 H12 . . 106.2 ?
C22 C12 H12 . . 106.2 ?
C7 C13 C14 . . 110.75(18) ?
C7 C13 C12 . . 108.88(17) ?
C14 C13 C12 . . 109.95(18) ?
C7 C13 H13 . . 109.1 ?
C14 C13 H13 . . 109.1 ?
C12 C13 H13 . . 109.1 ?
C15 C14 C13 . . 112.72(18) ?
C15 C14 H14A . . 109.0 ?
C13 C14 H14A . . 109.0 ?
C15 C14 H14B . . 109.0 ?
C13 C14 H14B . . 109.0 ?
H14A C14 H14B . . 107.8 ?
O1 C15 C17 . . 113.0(2) ?
O1 C15 C14 . . 105.24(19) ?
C17 C15 C14 . . 111.13(18) ?
O1 C15 H15 . . 109.1 ?
C17 C15 H15 . . 109.1 ?
C14 C15 H15 . . 109.1 ?
O1 C16 H16A . . 109.5 ?
O1 C16 H16B . . 109.5 ?
H16A C16 H16B . . 109.5 ?
O1 C16 H16C . . 109.5 ?
H16A C16 H16C . . 109.5 ?
H16B C16 H16C . . 109.5 ?
C15 C17 C18 . . 118.38(19) ?
C15 C17 C19 . . 120.2(2) ?
C18 C17 C19 . . 59.22(17) ?
C15 C17 C22 . . 119.7(2) ?
C18 C17 C22 . . 116.76(18) ?
C19 C17 C22 . . 107.6(2) ?
C19 C18 C17 . . 60.60(17) ?
C19 C18 H18A . . 117.7 ?
C17 C18 H18A . . 117.7 ?
C19 C18 H18B . . 117.7 ?
C17 C18 H18B . . 117.7 ?
H18A C18 H18B . . 114.8 ?
C18 C19 C20 . . 116.8(2) ?
C18 C19 C17 . . 60.18(15) ?
C20 C19 C17 . . 108.3(2) ?
C18 C19 H19 . . 119.1 ?
C20 C19 H19 . . 119.1 ?
C17 C19 H19 . . 119.1 ?
C19 C20 C21 . . 104.0(2) ?
C19 C20 H20A . . 111.0 ?
C21 C20 H20A . . 111.0 ?
C19 C20 H20B . . 111.0 ?
C21 C20 H20B . . 111.0 ?
H20A C20 H20B . . 109.0 ?
C20 C21 C22 . . 106.28(19) ?
C20 C21 H21A . . 110.5 ?
C22 C21 H21A . . 110.5 ?
C20 C21 H21B . . 110.5 ?
C22 C21 H21B . . 110.5 ?
H21A C21 H21B . . 108.7 ?
C23 C22 C17 . . 112.5(2) ?
C23 C22 C21 . . 111.27(19) ?
C17 C22 C21 . . 103.0(2) ?
C23 C22 C12 . . 112.2(2) ?
C17 C22 C12 . . 108.04(17) ?
C21 C22 C12 . . 109.40(18) ?
C22 C23 H23A . . 109.5 ?
C22 C23 H23B . . 109.5 ?
H23A C23 H23B . . 109.5 ?
C22 C23 H23C . . 109.5 ?
H23A C23 H23C . . 109.5 ?
H23B C23 H23C . . 109.5 ?

loop_
_geom_bond_atom_site_label_1
_geom_bond_atom_site_label_2
_geom_bond_site_symmetry_2
_geom_bond_distance
_geom_bond_publ_flag
I1 C1 . 2.162(3) ?
O1 C16 . 1.415(3) ?
O1 C15 . 1.436(3) ?
C1 C2 . 1.526(4) ?
C1 H1A . 0.9900 ?
C1 H1B . 0.9900 ?
C2 C3 . 1.532(3) ?
C2 C4 . 1.535(3) ?
C2 H2 . 1.0000 ?
C3 H3A . 0.9800 ?
C3 H3B . 0.9800 ?
C3 H3C . 0.9800 ?
C4 C5 . 1.556(3) ?
C4 C8 . 1.554(3) ?
C4 H4 . 1.0000 ?
C5 C6 . 1.548(3) ?
C5 H5A . 0.9900 ?
C5 H5B . 0.9900 ?
C6 C7 . 1.527(3) ?
C6 H6A . 0.9900 ?
C6 H6B . 0.9900 ?
C7 C13 . 1.526(3) ?
C7 C8 . 1.542(3) ?
C7 H7 . 1.0000 ?
C8 C10 . 1.531(3) ?
C8 C9 . 1.544(3) ?
C9 H9A . 0.9800 ?
C9 H9B . 0.9800 ?
C9 H9C . 0.9800 ?
C10 C11 . 1.530(3) ?
C10 H10A . 0.9900 ?
C10 H10B . 0.9900 ?
C11 C12 . 1.531(3) ?
C11 H11A . 0.9900 ?
C11 H11B . 0.9900 ?
C12 C13 . 1.551(3) ?
C12 C22 . 1.561(3) ?
C12 H12 . 1.0000 ?
C13 C14 . 1.525(3) ?
C13 H13 . 1.0000 ?
C14 C15 . 1.522(3) ?
C14 H14A . 0.9900 ?
C14 H14B . 0.9900 ?
C15 C17 . 1.506(3) ?
C15 H15 . 1.0000 ?
C16 H16A . 0.9800 ?
C16 H16B . 0.9800 ?
C16 H16C . 0.9800 ?
C17 C18 . 1.522(3) ?
C17 C19 . 1.528(4) ?
C17 C22 . 1.540(3) ?
C18 C19 . 1.507(3) ?
C18 H18A . 0.9900 ?
C18 H18B . 0.9900 ?
C19 C20 . 1.516(3) ?
C19 H19 . 1.0000 ?
C20 C21 . 1.539(4) ?
C20 H20A . 0.9900 ?
C20 H20B . 0.9900 ?
C21 C22 . 1.548(3) ?
C21 H21A . 0.9900 ?
C21 H21B . 0.9900 ?
C22 C23 . 1.529(4) ?
C23 H23A . 0.9800 ?
C23 H23B . 0.9800 ?
C23 H23C . 0.9800 ?

loop_
_geom_torsion_atom_site_label_1
_geom_torsion_atom_site_label_2
_geom_torsion_atom_site_label_3
_geom_torsion_atom_site_label_4
_geom_torsion_site_symmetry_1
_geom_torsion_site_symmetry_2
_geom_torsion_site_symmetry_3
_geom_torsion_site_symmetry_4
_geom_torsion
_geom_torsion_publ_flag
I1 C1 C2 C3 . . . . -64.1(2) ?
I1 C1 C2 C4 . . . . 64.7(2) ?
C1 C2 C4 C5 . . . . 51.6(3) ?
C3 C2 C4 C5 . . . . 178.9(2) ?
C1 C2 C4 C8 . . . . 172.75(19) ?
C3 C2 C4 C8 . . . . -59.9(3) ?
C2 C4 C5 C6 . . . . 147.8(2) ?
C8 C4 C5 C6 . . . . 19.0(2) ?
C4 C5 C6 C7 . . . . 9.6(2) ?
C5 C6 C7 C13 . . . . -164.53(19) ?
C5 C6 C7 C8 . . . . -35.1(2) ?
C13 C7 C8 C10 . . . . -60.0(2) ?
C6 C7 C8 C10 . . . . 167.79(18) ?
C13 C7 C8 C9 . . . . 62.1(2) ?
C6 C7 C8 C9 . . . . -70.1(2) ?
C13 C7 C8 C4 . . . . 178.74(18) ?
C6 C7 C8 C4 . . . . 46.6(2) ?
C2 C4 C8 C10 . . . . 80.4(2) ?
C5 C4 C8 C10 . . . . -153.86(18) ?
C2 C4 C8 C9 . . . . -47.1(3) ?
C5 C4 C8 C9 . . . . 78.6(2) ?
C2 C4 C8 C7 . . . . -165.15(19) ?
C5 C4 C8 C7 . . . . -39.4(2) ?
C9 C8 C10 C11 . . . . -65.6(2) ?
C7 C8 C10 C11 . . . . 57.0(2) ?
C4 C8 C10 C11 . . . . 167.43(18) ?
C8 C10 C11 C12 . . . . -56.8(3) ?
C10 C11 C12 C13 . . . . 53.2(3) ?
C10 C11 C12 C22 . . . . -178.09(19) ?
C6 C7 C13 C14 . . . . -57.0(3) ?
C8 C7 C13 C14 . . . . 178.40(17) ?
C6 C7 C13 C12 . . . . -177.97(19) ?
C8 C7 C13 C12 . . . . 57.4(2) ?
C11 C12 C13 C7 . . . . -51.4(2) ?
C22 C12 C13 C7 . . . . 179.68(18) ?
C11 C12 C13 C14 . . . . -172.89(19) ?
C22 C12 C13 C14 . . . . 58.2(2) ?
C7 C13 C14 C15 . . . . -177.95(19) ?
C12 C13 C14 C15 . . . . -57.6(2) ?
C16 O1 C15 C17 . . . . 80.7(3) ?
C16 O1 C15 C14 . . . . -157.8(2) ?
C13 C14 C15 O1 . . . . -71.9(2) ?
C13 C14 C15 C17 . . . . 50.8(3) ?
O1 C15 C17 C18 . . . . -82.4(3) ?
C14 C15 C17 C18 . . . . 159.5(2) ?
O1 C15 C17 C19 . . . . -151.4(2) ?
C14 C15 C17 C19 . . . . 90.5(2) ?
O1 C15 C17 C22 . . . . 71.3(3) ?
C14 C15 C17 C22 . . . . -46.7(3) ?
C15 C17 C18 C19 . . . . -110.1(3) ?
C22 C17 C18 C19 . . . . 95.4(3) ?
C17 C18 C19 C20 . . . . -96.6(2) ?
C15 C17 C19 C18 . . . . 107.1(2) ?
C22 C17 C19 C18 . . . . -111.1(2) ?
C15 C17 C19 C20 . . . . -142.0(2) ?
C18 C17 C19 C20 . . . . 110.9(2) ?
C22 C17 C19 C20 . . . . -0.2(3) ?
C18 C19 C20 C21 . . . . 45.7(3) ?
C17 C19 C20 C21 . . . . -19.4(3) ?
C19 C20 C21 C22 . . . . 32.1(3) ?
C15 C17 C22 C23 . . . . -78.5(3) ?
C18 C17 C22 C23 . . . . 75.7(3) ?
C19 C17 C22 C23 . . . . 139.5(2) ?
C15 C17 C22 C21 . . . . 161.6(2) ?
C18 C17 C22 C21 . . . . -44.3(3) ?
C19 C17 C22 C21 . . . . 19.6(2) ?
C15 C17 C22 C12 . . . . 45.9(3) ?
C18 C17 C22 C12 . . . . -160.0(2) ?
C19 C17 C22 C12 . . . . -96.2(2) ?
C20 C21 C22 C23 . . . . -152.6(2) ?
C20 C21 C22 C17 . . . . -31.9(2) ?
C20 C21 C22 C12 . . . . 82.9(2) ?
C11 C12 C22 C23 . . . . -53.4(3) ?
C13 C12 C22 C23 . . . . 74.4(2) ?
C11 C12 C22 C17 . . . . -177.9(2) ?
C13 C12 C22 C17 . . . . -50.1(3) ?
C11 C12 C22 C21 . . . . 70.6(2) ?
C13 C12 C22 C21 . . . . -161.57(18) ?

loop_
_cod_related_entry_id
_cod_related_entry_database
_cod_related_entry_code
1 ChemSpider 9245640
